data_4028087
loop_
_publ_author_name
'Junichi Ogikubo'
'Eileen Meehan'
'James T. Engle'
'Christopher J. Ziegler'
'Christian Br\"uckner'

_publ_section_title
;
 Oxazolochlorins. 9.meso-Tetraphenyl-2-oxabacteriochlorins and
 meso-Tetraphenyl-2,12/13-dioxabacteriochlorins(1)
;
_journal_name_full 'Journal of Organic Chemistry'
_journal_page_first 2840
_journal_page_last 2852
_journal_paper_doi 10.1021/jo400031r
_journal_volume 78
_journal_year 2013
_chemical_formula_sum 'C48 H40 N4 O3'
_chemical_formula_weight 720.84
_chemical_name_systematic
; 
 ? 
;
_space_group_IT_number 14
_symmetry_cell_setting monoclinic
_symmetry_space_group_name_Hall '-P 2ybc'
_symmetry_space_group_name_H-M 'P 1 21/c 1'
_atom_sites_solution_hydrogens geom
_atom_sites_solution_primary direct
_atom_sites_solution_secondary difmap
_audit_creation_method SHELXL-97
_cell_angle_alpha 90.00
_cell_angle_beta 126.626(3)
_cell_angle_gamma 90.00
_cell_formula_units_Z 4
_cell_length_a 11.4410(5)
_cell_length_b 21.8550(10)
_cell_length_c 18.5306(8)
_cell_measurement_reflns_used 7392
_cell_measurement_temperature 100(2)
_cell_measurement_theta_max 63.01
_cell_measurement_theta_min 2.97
_cell_volume 3718.6(3)
_computing_cell_refinement 'Bruker SAINT'
_computing_data_collection 'Bruker APEX2'
_computing_data_reduction 'Bruker SAINT'
_computing_molecular_graphics 'Bruker SHELXTL'
_computing_publication_material 'Bruker SHELXTL'
_computing_structure_refinement 'SHELXL-97 (Sheldrick, 2008)'
_computing_structure_solution 'SHELXS-97 (Sheldrick, 2008)'
_diffrn_ambient_temperature 100(2)
_diffrn_measured_fraction_theta_full 0.965
_diffrn_measured_fraction_theta_max 0.965
_diffrn_measurement_device_type 'Bruker APEX-II CCD'
_diffrn_measurement_method '\f and \w scans'
_diffrn_radiation_monochromator graphite
_diffrn_radiation_source 'fine-focus sealed tube'
_diffrn_radiation_type CuK\a
_diffrn_radiation_wavelength 1.54178
_diffrn_reflns_av_R_equivalents 0.0480
_diffrn_reflns_av_sigmaI/netI 0.0507
_diffrn_reflns_limit_h_max 11
_diffrn_reflns_limit_h_min -13
_diffrn_reflns_limit_k_max 22
_diffrn_reflns_limit_k_min -25
_diffrn_reflns_limit_l_max 20
_diffrn_reflns_limit_l_min -21
_diffrn_reflns_number 20276
_diffrn_reflns_theta_full 62.99
_diffrn_reflns_theta_max 62.99
_diffrn_reflns_theta_min 3.59
_exptl_absorpt_coefficient_mu 0.640
_exptl_absorpt_correction_T_max 0.9220
_exptl_absorpt_correction_T_min 0.8892
_exptl_absorpt_correction_type multi-scan
_exptl_absorpt_process_details 'SADABS; Sheldrick, 2004 [Sheldrick, G. M. (2004)]'
_exptl_crystal_colour red
_exptl_crystal_density_diffrn 1.288
_exptl_crystal_description block
_exptl_crystal_F_000 1520
_exptl_crystal_size_max 0.19
_exptl_crystal_size_mid 0.14
_exptl_crystal_size_min 0.13
_refine_diff_density_max 0.328
_refine_diff_density_min -0.226
_refine_diff_density_rms 0.053
_refine_ls_extinction_method none
_refine_ls_goodness_of_fit_ref 1.082
_refine_ls_hydrogen_treatment constr
_refine_ls_matrix_type full
_refine_ls_number_parameters 573
_refine_ls_number_reflns 5807
_refine_ls_number_restraints 0
_refine_ls_restrained_S_all 1.082
_refine_ls_R_factor_all 0.0987
_refine_ls_R_factor_gt 0.0874
_refine_ls_shift/su_max 0.000
_refine_ls_shift/su_mean 0.000
_refine_ls_structure_factor_coef Fsqd
_refine_ls_weighting_details 'calc w=1/[\s^2^(Fo^2^)+(0.0698P)^2^+6.6792P] where P=(Fo^2^+2Fc^2^)/3'
_refine_ls_weighting_scheme calc
_refine_ls_wR_factor_gt 0.2245
_refine_ls_wR_factor_ref 0.2324
_reflns_number_gt 4865
_reflns_number_total 5807
_reflns_threshold_expression >2sigma(I)
_cod_data_source_file jo400031r_si_002.cif
_cod_data_source_block p1bar
_cod_database_code 4028087

loop_
_symmetry_equiv_pos_as_xyz
'x, y, z'
'-x, y+1/2, -z+1/2'
'-x, -y, -z'
'x, -y-1/2, z-1/2'

loop_
_atom_site_label
_atom_site_type_symbol
_atom_site_fract_x
_atom_site_fract_y
_atom_site_fract_z
_atom_site_U_iso_or_equiv
_atom_site_adp_type
_atom_site_occupancy
_atom_site_symmetry_multiplicity
_atom_site_calc_flag
_atom_site_refinement_flags
_atom_site_disorder_assembly
_atom_site_disorder_group
C1 C 0.1986(5) 0.64777(19) 0.5792(3) 0.0573(11) Uani 1 1 d . . .
C2 C 0.2461(5) 0.6476(2) 0.6696(4) 0.0703(13) Uani 1 1 d . . .
H2 H 0.3324 0.6661 0.7194 0.084 Uiso 1 1 calc R . .
C3 C 0.1468(5) 0.6164(2) 0.6723(4) 0.0723(13) Uani 1 1 d . . .
H3 H 0.1506 0.6103 0.7244 0.087 Uiso 1 1 calc R . .
C4 C 0.0362(5) 0.59435(19) 0.5852(3) 0.0564(10) Uani 1 1 d . . .
C5 C -0.0876(4) 0.55964(18) 0.5584(3) 0.0542(10) Uani 1 1 d . A .
C6 C -0.1011(5) 0.54178(18) 0.6308(3) 0.0545(10) Uani 1 1 d . . .
C7 C 0.0127(5) 0.5124(2) 0.7077(3) 0.0680(13) Uani 1 1 d . . .
H7 H 0.0965 0.5009 0.7117 0.082 Uiso 1 1 calc R . .
C8 C 0.0074(6) 0.4993(2) 0.7791(4) 0.0762(14) Uani 1 1 d . . .
H8 H 0.0870 0.4793 0.8312 0.091 Uiso 1 1 calc R . .
C9 C -0.1130(6) 0.5152(2) 0.7738(3) 0.0779(15) Uani 1 1 d . . .
H9 H -0.1181 0.5066 0.8221 0.093 Uiso 1 1 calc R . .
C10 C -0.2264(6) 0.5440(3) 0.6978(4) 0.0799(15) Uani 1 1 d . . .
H10 H -0.3103 0.5551 0.6939 0.096 Uiso 1 1 calc R . .
C11 C -0.2215(5) 0.5571(2) 0.6272(3) 0.0656(12) Uani 1 1 d . . .
H11 H -0.3018 0.5770 0.5753 0.079 Uiso 1 1 calc R . .
C12 C -0.1941(4) 0.54424(18) 0.4693(3) 0.0510(10) Uani 1 1 d . . .
C13 C -0.307(10) 0.498(3) 0.446(7) 0.062(5) Uani 0.50 1 d P A 1
C14 C -0.388(5) 0.502(3) 0.365(2) 0.047(3) Uani 0.50 1 d P A 2
C15 C -0.3319(4) 0.53727(18) 0.3241(3) 0.0468(9) Uani 1 1 d . . .
C16 C -0.3969(5) 0.54507(19) 0.2323(3) 0.0541(10) Uani 1 1 d . A .
C17 C -0.5426(5) 0.5163(2) 0.1643(3) 0.0562(11) Uani 1 1 d . . .
C18 C -0.5623(6) 0.4535(2) 0.1593(3) 0.0731(14) Uani 1 1 d . A .
H18 H -0.4826 0.4278 0.2009 0.088 Uiso 1 1 calc R . .
C19 C -0.6957(7) 0.4278(2) 0.0950(3) 0.0820(16) Uani 1 1 d . . .
H19 H -0.7069 0.3846 0.0924 0.098 Uiso 1 1 calc R A .
C20 C -0.8129(6) 0.4642(2) 0.0346(3) 0.0697(13) Uani 1 1 d . A .
H20 H -0.9051 0.4465 -0.0097 0.084 Uiso 1 1 calc R . .
C21 C -0.7946(5) 0.5266(2) 0.0392(4) 0.0709(13) Uani 1 1 d . . .
H21 H -0.8744 0.5523 -0.0023 0.085 Uiso 1 1 calc R A .
C22 C -0.6606(5) 0.5521(2) 0.1041(3) 0.0655(12) Uani 1 1 d . A .
H22 H -0.6499 0.5953 0.1071 0.079 Uiso 1 1 calc R . .
C23 C -0.3348(5) 0.5790(2) 0.1989(3) 0.0564(11) Uani 1 1 d . . .
C24 C -0.3886(6) 0.5874(2) 0.1083(3) 0.0680(13) Uani 1 1 d . A .
H24 H -0.4770 0.5711 0.0573 0.082 Uiso 1 1 calc R . .
C25 C -0.2924(5) 0.6227(2) 0.1065(4) 0.0707(13) Uani 1 1 d . . .
H25 H -0.3029 0.6354 0.0538 0.085 Uiso 1 1 calc R A .
C26 C -0.1742(5) 0.6375(2) 0.1957(3) 0.0573(11) Uani 1 1 d . A .
C27 C -0.0475(5) 0.6693(2) 0.2234(3) 0.0628(12) Uani 1 1 d . . .
C28 C -0.0440(5) 0.6936(2) 0.1488(3) 0.0551(10) Uani 1 1 d . A .
C29 C -0.1253(6) 0.7438(2) 0.0993(4) 0.0787(15) Uani 1 1 d . . .
H29 H -0.1817 0.7645 0.1139 0.094 Uiso 1 1 calc R A .
C30 C -0.1259(5) 0.7645(2) 0.0280(3) 0.0733(14) Uani 1 1 d . A .
H30 H -0.1831 0.7991 -0.0060 0.088 Uiso 1 1 calc R . .
C31 C -0.0441(5) 0.7352(2) 0.0068(3) 0.0596(11) Uani 1 1 d . . .
H31 H -0.0422 0.7501 -0.0407 0.072 Uiso 1 1 calc R A .
C32 C 0.0349(5) 0.6844(2) 0.0542(3) 0.0594(11) Uani 1 1 d . A .
H32 H 0.0890 0.6633 0.0382 0.071 Uiso 1 1 calc R . .
C33 C 0.0366(4) 0.66349(19) 0.1252(2) 0.0469(9) Uani 1 1 d . . .
H33 H 0.0927 0.6285 0.1582 0.056 Uiso 1 1 calc R A .
C34 C 0.0733(5) 0.6781(2) 0.3134(3) 0.0589(11) Uani 1 1 d . A .
C35 C 0.2371(12) 0.7166(5) 0.3606(9) 0.0509(13) Uani 0.50 1 d P A 2
C36 C 0.2889(14) 0.7079(6) 0.4119(9) 0.0550(15) Uani 0.50 1 d P A 1
C37 C 0.2152(4) 0.68086(19) 0.4582(3) 0.0557(11) Uani 1 1 d . . .
C38 C 0.2711(4) 0.67625(19) 0.5485(3) 0.0580(11) Uani 1 1 d . A .
C39 C 0.4160(4) 0.70351(19) 0.6195(3) 0.0555(10) Uani 1 1 d . . .
C40 C 0.5420(5) 0.6729(2) 0.6457(3) 0.0620(11) Uani 1 1 d . A .
H40 H 0.5354 0.6358 0.6167 0.074 Uiso 1 1 calc R . .
C41 C 0.6770(5) 0.6961(2) 0.7137(3) 0.0755(14) Uani 1 1 d . . .
H41 H 0.7627 0.6746 0.7318 0.091 Uiso 1 1 calc R A .
C42 C 0.6881(6) 0.7500(2) 0.7552(3) 0.0767(15) Uani 1 1 d . A .
H42 H 0.7812 0.7655 0.8022 0.092 Uiso 1 1 calc R . .
C43 C 0.5655(7) 0.7815(2) 0.7290(4) 0.0771(15) Uani 1 1 d . . .
H43 H 0.5734 0.8187 0.7581 0.093 Uiso 1 1 calc R A .
C44 C 0.4265(6) 0.7586(2) 0.6586(4) 0.0718(14) Uani 1 1 d . A .
H44 H 0.3412 0.7812 0.6387 0.086 Uiso 1 1 calc R . .
C45 C 0.3291(9) 0.6791(5) 0.3387(6) 0.065(3) Uani 0.50 1 d P A 2
H45 H 0.2891 0.6873 0.2747 0.078 Uiso 0.50 1 calc PR A 2
C46 C 0.3237(11) 0.6117(5) 0.3495(8) 0.071(3) Uani 0.50 1 d P A 2
H46A H 0.3780 0.5906 0.3314 0.106 Uiso 0.50 1 calc PR A 2
H46B H 0.2221 0.5980 0.3116 0.106 Uiso 0.50 1 calc PR A 2
H46C H 0.3674 0.6024 0.4126 0.106 Uiso 0.50 1 calc PR A 2
C47 C 0.4908(16) 0.6969(10) 0.3983(10) 0.097(5) Uani 0.50 1 d P A 2
H47A H 0.5242 0.7021 0.4605 0.145 Uiso 0.50 1 calc PR A 2
H47B H 0.5036 0.7354 0.3767 0.145 Uiso 0.50 1 calc PR A 2
H47C H 0.5478 0.6646 0.3959 0.145 Uiso 0.50 1 calc PR A 2
C48 C 0.4139(9) 0.6660(5) 0.4298(6) 0.067(3) Uani 0.50 1 d P A 1
H48 H 0.5033 0.6764 0.4910 0.080 Uiso 0.50 1 calc PR A 1
C49 C 0.2097(10) 0.7843(4) 0.3370(6) 0.062(2) Uani 0.50 1 d P A 2
H49 H 0.1649 0.7880 0.2715 0.075 Uiso 0.50 1 calc PR A 2
C50 C 0.1855(14) 0.8127(4) 0.4071(9) 0.072(3) Uani 0.50 1 d P A 1
H50A H 0.2123 0.8548 0.4294 0.107 Uiso 0.50 1 calc PR A 1
H50B H 0.1423 0.7927 0.4334 0.107 Uiso 0.50 1 calc PR A 1
H50C H 0.1147 0.8131 0.3414 0.107 Uiso 0.50 1 calc PR A 1
C51 C 0.381(10) 0.808(3) 0.392(6) 0.119(14) Uani 0.50 1 d P A 1
H51A H 0.4834 0.7965 0.4227 0.178 Uiso 0.50 1 calc PR A 1
H51B H 0.3740 0.8524 0.3958 0.178 Uiso 0.50 1 calc PR A 1
H51C H 0.3249 0.7959 0.3284 0.178 Uiso 0.50 1 calc PR A 1
C52 C 0.3233(11) 0.7771(5) 0.4341(7) 0.072(3) Uani 0.50 1 d P A 1
H52 H 0.3972 0.7810 0.5007 0.087 Uiso 0.50 1 calc PR A 1
C53 C 0.0999(13) 0.8102(5) 0.3509(7) 0.071(3) Uani 0.50 1 d P A 2
H53A H 0.0046 0.7911 0.3079 0.106 Uiso 0.50 1 calc PR A 2
H53B H 0.0918 0.8545 0.3413 0.106 Uiso 0.50 1 calc PR A 2
H53C H 0.1331 0.8014 0.4123 0.106 Uiso 0.50 1 calc PR A 2
C54 C 0.3803(13) 0.5976(5) 0.4314(10) 0.096(4) Uani 0.50 1 d P A 1
H54A H 0.2985 0.5848 0.3709 0.144 Uiso 0.50 1 calc PR A 1
H54B H 0.3549 0.5918 0.4729 0.144 Uiso 0.50 1 calc PR A 1
H54C H 0.4663 0.5730 0.4514 0.144 Uiso 0.50 1 calc PR A 1
C55 C 0.4506(17) 0.6757(13) 0.3632(9) 0.129(9) Uani 0.50 1 d P A 1
H55A H 0.3634 0.6684 0.3018 0.193 Uiso 0.50 1 calc PR A 1
H55B H 0.5274 0.6471 0.3771 0.193 Uiso 0.50 1 calc PR A 1
H55C H 0.4842 0.7178 0.3682 0.193 Uiso 0.50 1 calc PR A 1
C56 C 0.355(10) 0.826(3) 0.391(6) 0.119(14) Uani 0.50 1 d P A 2
H56A H 0.3278 0.8689 0.3875 0.178 Uiso 0.50 1 calc PR A 2
H56B H 0.4055 0.8212 0.3631 0.178 Uiso 0.50 1 calc PR A 2
H56C H 0.4187 0.8129 0.4535 0.178 Uiso 0.50 1 calc PR A 2
N1 N 0.0725(4) 0.61464(15) 0.5306(3) 0.0552(9) Uani 1 1 d . . .
H1 H 0.0217 0.6073 0.4725 0.066 Uiso 1 1 calc R . .
N2 N -0.2079(4) 0.56223(15) 0.3944(2) 0.0522(8) Uani 1 1 d . A .
N3 N -0.2042(4) 0.61062(16) 0.2504(2) 0.0544(9) Uani 1 1 d . A .
H3A H -0.1485 0.6132 0.3095 0.065 Uiso 1 1 calc R . .
N4 N 0.0833(4) 0.66152(15) 0.3861(2) 0.0508(8) Uani 1 1 d . A .
O1 O -0.3577(6) 0.4690(3) 0.4735(4) 0.0550(14) Uani 0.50 1 d P A 1
O2 O -0.4931(8) 0.4708(3) 0.3315(5) 0.0774(19) Uani 0.50 1 d P A 2
O3 O -0.309(6) 0.5106(17) 0.450(4) 0.062(5) Uani 0.50 1 d P A 2
O4 O -0.412(3) 0.4996(16) 0.3398(11) 0.047(3) Uani 0.50 1 d P A 1
O5 O 0.1708(6) 0.7041(3) 0.3142(4) 0.0509(13) Uani 0.50 1 d P A 1
O6 O 0.3098(8) 0.7105(3) 0.4558(4) 0.0550(15) Uani 0.50 1 d P A 2

loop_
_atom_site_aniso_label
_atom_site_aniso_U_11
_atom_site_aniso_U_22
_atom_site_aniso_U_33
_atom_site_aniso_U_23
_atom_site_aniso_U_13
_atom_site_aniso_U_12
C1 0.050(2) 0.045(2) 0.073(3) -0.003(2) 0.034(2) 0.0070(19)
C2 0.059(3) 0.063(3) 0.082(3) -0.008(2) 0.039(3) -0.006(2)
C3 0.067(3) 0.069(3) 0.079(3) 0.006(3) 0.042(3) -0.001(3)
C4 0.052(2) 0.048(2) 0.068(3) 0.004(2) 0.035(2) 0.008(2)
C5 0.050(2) 0.044(2) 0.072(3) 0.006(2) 0.038(2) 0.0140(19)
C6 0.054(2) 0.043(2) 0.064(3) 0.0034(19) 0.033(2) 0.0078(19)
C7 0.063(3) 0.059(3) 0.080(3) 0.017(2) 0.041(3) 0.014(2)
C8 0.086(4) 0.062(3) 0.071(3) 0.019(2) 0.042(3) 0.022(3)
C9 0.103(4) 0.069(3) 0.071(3) 0.011(3) 0.057(3) 0.021(3)
C10 0.096(4) 0.082(4) 0.081(3) 0.011(3) 0.063(3) 0.033(3)
C11 0.069(3) 0.068(3) 0.064(3) 0.010(2) 0.042(2) 0.025(2)
C12 0.050(2) 0.045(2) 0.065(3) 0.0071(19) 0.038(2) 0.0110(19)
C13 0.076(3) 0.042(16) 0.104(6) 0.015(12) 0.073(3) 0.019(11)
C14 0.043(9) 0.052(3) 0.049(11) -0.009(9) 0.029(10) -0.008(6)
C15 0.043(2) 0.042(2) 0.063(3) -0.0011(18) 0.036(2) 0.0011(18)
C16 0.059(3) 0.046(2) 0.071(3) 0.003(2) 0.046(2) 0.0064(19)
C17 0.068(3) 0.052(3) 0.062(3) -0.004(2) 0.046(2) -0.004(2)
C18 0.094(4) 0.053(3) 0.055(3) -0.004(2) 0.035(3) 0.003(3)
C19 0.116(5) 0.051(3) 0.058(3) -0.013(2) 0.040(3) -0.014(3)
C20 0.081(3) 0.074(3) 0.059(3) -0.012(2) 0.044(3) -0.017(3)
C21 0.059(3) 0.073(3) 0.088(3) 0.003(3) 0.048(3) -0.001(2)
C22 0.057(3) 0.051(3) 0.092(3) 0.001(2) 0.046(3) -0.003(2)
C23 0.058(3) 0.052(2) 0.075(3) 0.005(2) 0.048(2) 0.006(2)
C24 0.076(3) 0.071(3) 0.077(3) 0.009(2) 0.056(3) 0.008(3)
C25 0.073(3) 0.079(3) 0.082(3) 0.016(3) 0.058(3) 0.011(3)
C26 0.068(3) 0.053(3) 0.076(3) 0.009(2) 0.056(3) 0.010(2)
C27 0.081(3) 0.052(3) 0.086(3) 0.013(2) 0.067(3) 0.013(2)
C28 0.056(2) 0.055(3) 0.064(3) 0.006(2) 0.041(2) 0.000(2)
C29 0.079(3) 0.072(3) 0.114(4) 0.034(3) 0.073(3) 0.026(3)
C30 0.054(3) 0.067(3) 0.079(3) 0.027(3) 0.029(3) 0.000(2)
C31 0.048(2) 0.074(3) 0.048(2) 0.001(2) 0.023(2) -0.015(2)
C32 0.060(3) 0.070(3) 0.052(2) -0.003(2) 0.035(2) -0.005(2)
C33 0.040(2) 0.051(2) 0.044(2) -0.0046(17) 0.0221(18) -0.0073(17)
C34 0.068(3) 0.051(2) 0.080(3) 0.010(2) 0.057(3) 0.013(2)
C35 0.031(3) 0.067(3) 0.055(4) -0.004(3) 0.026(3) -0.013(3)
C36 0.049(3) 0.067(3) 0.049(5) -0.003(4) 0.030(4) -0.004(2)
C37 0.038(2) 0.043(2) 0.088(3) -0.005(2) 0.039(2) -0.0008(18)
C38 0.042(2) 0.048(2) 0.083(3) -0.006(2) 0.036(2) 0.0033(19)
C39 0.050(2) 0.050(2) 0.061(3) 0.001(2) 0.030(2) -0.0008(19)
C40 0.046(2) 0.059(3) 0.060(3) -0.001(2) 0.020(2) 0.001(2)
C41 0.049(3) 0.066(3) 0.066(3) 0.004(2) 0.010(2) -0.001(2)
C42 0.076(3) 0.072(3) 0.045(2) 0.005(2) 0.016(2) -0.017(3)
C43 0.112(5) 0.064(3) 0.082(3) -0.024(3) 0.072(4) -0.032(3)
C44 0.078(3) 0.052(3) 0.107(4) -0.018(3) 0.067(3) -0.013(2)
C45 0.034(5) 0.111(8) 0.040(5) -0.006(5) 0.016(4) -0.009(5)
C46 0.055(6) 0.079(7) 0.090(7) 0.019(6) 0.049(6) 0.027(5)
C47 0.038(8) 0.187(17) 0.058(10) -0.024(10) 0.025(8) -0.013(8)
C48 0.035(4) 0.105(8) 0.062(5) -0.030(5) 0.029(4) -0.013(5)
C49 0.070(6) 0.055(5) 0.053(5) 0.003(4) 0.032(5) -0.013(4)
C50 0.098(9) 0.040(5) 0.087(8) -0.003(6) 0.061(7) -0.009(6)
C51 0.15(2) 0.11(3) 0.079(5) -0.01(2) 0.053(15) -0.07(2)
C52 0.075(6) 0.073(6) 0.071(6) -0.022(5) 0.045(5) -0.040(5)
C53 0.070(7) 0.050(6) 0.059(6) -0.002(5) 0.021(5) -0.002(5)
C54 0.061(7) 0.080(8) 0.133(11) -0.037(8) 0.050(8) 0.006(6)
C55 0.040(9) 0.30(3) 0.045(9) -0.041(11) 0.023(8) -0.003(11)
C56 0.15(2) 0.11(3) 0.079(5) -0.01(2) 0.053(15) -0.07(2)
N1 0.049(2) 0.048(2) 0.072(2) -0.0027(17) 0.0378(19) 0.0010(16)
N2 0.056(2) 0.0414(18) 0.072(2) 0.0040(16) 0.0448(19) 0.0054(16)
N3 0.061(2) 0.051(2) 0.066(2) 0.0029(16) 0.0450(19) 0.0050(17)
N4 0.0486(19) 0.0467(19) 0.068(2) 0.0008(16) 0.0403(18) 0.0021(15)
O1 0.050(3) 0.066(4) 0.054(3) -0.007(3) 0.033(3) -0.015(3)
O2 0.072(4) 0.086(5) 0.095(5) -0.015(4) 0.060(4) -0.030(4)
O3 0.076(3) 0.042(16) 0.104(6) 0.015(12) 0.073(3) 0.019(11)
O4 0.043(9) 0.052(3) 0.049(11) -0.009(9) 0.029(10) -0.008(6)
O5 0.031(3) 0.067(3) 0.055(4) -0.004(3) 0.026(3) -0.013(3)
O6 0.049(3) 0.067(3) 0.049(5) -0.003(4) 0.030(4) -0.004(2)

loop_
_atom_type_symbol
_atom_type_description
_atom_type_scat_dispersion_real
_atom_type_scat_dispersion_imag
_atom_type_scat_source
C C 0.0181 0.0091 'International Tables Vol C Tables 4.2.6.8 and 6.1.1.4'
H H 0.0000 0.0000 'International Tables Vol C Tables 4.2.6.8 and 6.1.1.4'
N N 0.0311 0.0180 'International Tables Vol C Tables 4.2.6.8 and 6.1.1.4'
O O 0.0492 0.0322 'International Tables Vol C Tables 4.2.6.8 and 6.1.1.4'

loop_
_geom_angle_atom_site_label_1
_geom_angle_atom_site_label_2
_geom_angle_atom_site_label_3
_geom_angle
N1 C1 C38 128.0(4)
N1 C1 C2 106.7(4)
C38 C1 C2 125.3(4)
C3 C2 C1 107.8(4)
C3 C2 H2 126.1
C1 C2 H2 126.1
C2 C3 C4 109.2(5)
C2 C3 H3 125.4
C4 C3 H3 125.4
N1 C4 C5 126.5(4)
N1 C4 C3 105.8(4)
C5 C4 C3 127.7(4)
C12 C5 C4 122.3(4)
C12 C5 C6 121.2(4)
C4 C5 C6 116.5(4)
C11 C6 C7 117.4(4)
C11 C6 C5 121.9(4)
C7 C6 C5 120.5(4)
C6 C7 C8 121.7(5)
C6 C7 H7 119.1
C8 C7 H7 119.1
C9 C8 C7 119.6(5)
C9 C8 H8 120.2
C7 C8 H8 120.2
C8 C9 C10 119.0(5)
C8 C9 H9 120.5
C10 C9 H9 120.5
C9 C10 C11 121.6(5)
C9 C10 H10 119.2
C11 C10 H10 119.2
C10 C11 C6 120.6(4)
C10 C11 H11 119.7
C6 C11 H11 119.7
O3 C12 N2 112(3)
O3 C12 C5 118(3)
N2 C12 C5 129.0(4)
O3 C12 C13 11(4)
N2 C12 C13 110(4)
C5 C12 C13 121(4)
O1 C13 C12 144(8)
O1 C13 O4 111(7)
C12 C13 O4 104(6)
O2 C14 O3 119(5)
O2 C14 C15 131(2)
O3 C14 C15 111(4)
N2 C15 O4 119.0(7)
N2 C15 C16 128.1(4)
O4 C15 C16 112.9(7)
N2 C15 C14 104.4(14)
O4 C15 C14 14.7(19)
C16 C15 C14 127.5(14)
C23 C16 C15 124.0(4)
C23 C16 C17 116.9(4)
C15 C16 C17 119.2(4)
C22 C17 C18 118.0(4)
C22 C17 C16 120.3(4)
C18 C17 C16 121.8(4)
C19 C18 C17 121.0(5)
C19 C18 H18 119.5
C17 C18 H18 119.5
C20 C19 C18 120.5(5)
C20 C19 H19 119.8
C18 C19 H19 119.8
C21 C20 C19 119.0(5)
C21 C20 H20 120.5
C19 C20 H20 120.5
C20 C21 C22 120.2(5)
C20 C21 H21 119.9
C22 C21 H21 119.9
C17 C22 C21 121.4(4)
C17 C22 H22 119.3
C21 C22 H22 119.3
N3 C23 C16 125.6(4)
N3 C23 C24 106.3(4)
C16 C23 C24 128.1(4)
C25 C24 C23 108.5(5)
C25 C24 H24 125.7
C23 C24 H24 125.7
C24 C25 C26 108.9(4)
C24 C25 H25 125.5
C26 C25 H25 125.5
N3 C26 C27 126.8(4)
N3 C26 C25 106.1(4)
C27 C26 C25 127.0(4)
C26 C27 C34 124.9(4)
C26 C27 C28 115.3(4)
C34 C27 C28 119.7(4)
C29 C28 C33 118.5(4)
C29 C28 C27 121.1(4)
C33 C28 C27 120.3(4)
C28 C29 C30 120.7(5)
C28 C29 H29 119.6
C30 C29 H29 119.6
C31 C30 C29 120.1(4)
C31 C30 H30 119.9
C29 C30 H30 119.9
C32 C31 C30 119.8(4)
C32 C31 H31 120.1
C30 C31 H31 120.1
C31 C32 C33 120.5(4)
C31 C32 H32 119.7
C33 C32 H32 119.7
C32 C33 C28 120.3(4)
C32 C33 H33 119.8
C28 C33 H33 119.8
O5 C34 N4 125.2(5)
O5 C34 C27 108.4(5)
N4 C34 C27 126.4(4)
O5 C34 C35 23.7(4)
N4 C34 C35 101.8(5)
C27 C34 C35 131.6(5)
O6 C35 C49 108.1(9)
O6 C35 C45 106.5(9)
C49 C35 C45 119.3(8)
O6 C35 C34 103.5(7)
C49 C35 C34 110.5(8)
C45 C35 C34 107.8(7)
O5 C36 C52 106.3(10)
O5 C36 C48 106.2(9)
C52 C36 C48 117.4(9)
O5 C36 C37 104.0(8)
C52 C36 C37 110.1(8)
C48 C36 C37 111.8(9)
O6 C37 N4 126.1(5)
O6 C37 C38 106.6(5)
N4 C37 C38 127.2(4)
O6 C37 C36 24.3(5)
N4 C37 C36 102.5(6)
C38 C37 C36 130.3(6)
C37 C38 C1 124.1(4)
C37 C38 C39 120.0(4)
C1 C38 C39 115.8(4)
C44 C39 C40 119.5(4)
C44 C39 C38 121.0(4)
C40 C39 C38 119.5(4)
C41 C40 C39 120.3(5)
C41 C40 H40 119.8
C39 C40 H40 119.8
C42 C41 C40 120.4(5)
C42 C41 H41 119.8
C40 C41 H41 119.8
C43 C42 C41 120.2(5)
C43 C42 H42 119.9
C41 C42 H42 119.9
C42 C43 C44 120.0(5)
C42 C43 H43 120.0
C44 C43 H43 120.0
C39 C44 C43 119.5(5)
C39 C44 H44 120.2
C43 C44 H44 120.2
C46 C45 C47 106.4(11)
C46 C45 C35 113.1(8)
C47 C45 C35 112.9(10)
C46 C45 H45 108.1
C47 C45 H45 108.1
C35 C45 H45 108.1
C45 C46 H46A 109.5
C45 C46 H46B 109.5
H46A C46 H46B 109.5
C45 C46 H46C 109.5
H46A C46 H46C 109.5
H46B C46 H46C 109.5
C45 C47 H47A 109.5
C45 C47 H47B 109.5
H47A C47 H47B 109.5
C45 C47 H47C 109.5
H47A C47 H47C 109.5
H47B C47 H47C 109.5
C55 C48 C54 109.8(13)
C55 C48 C36 113.8(12)
C54 C48 C36 111.4(8)
C55 C48 H48 107.2
C54 C48 H48 107.2
C36 C48 H48 107.2
C35 C49 C53 111.1(8)
C35 C49 C56 114(3)
C53 C49 C56 110(3)
C35 C49 H49 107.2
C53 C49 H49 107.2
C56 C49 H49 107.2
C51 C52 C50 107(3)
C51 C52 C36 116(3)
C50 C52 C36 110.8(8)
C51 C52 H52 107.7
C50 C52 H52 107.7
C36 C52 H52 107.7
C49 C53 H53A 109.5
C49 C53 H53B 109.5
H53A C53 H53B 109.5
C49 C53 H53C 109.5
H53A C53 H53C 109.5
H53B C53 H53C 109.5
C49 C56 H56A 109.5
C49 C56 H56B 109.5
H56A C56 H56B 109.5
C49 C56 H56C 109.5
H56A C56 H56C 109.5
H56B C56 H56C 109.5
C1 N1 C4 110.4(4)
C1 N1 H1 124.8
C4 N1 H1 124.8
C15 N2 C12 106.6(3)
C26 N3 C23 110.1(4)
C26 N3 H3A 124.9
C23 N3 H3A 124.9
C34 N4 C37 106.6(4)
C14 O3 C12 106(5)
C15 O4 C13 100(4)
C34 O5 C36 101.4(7)
C37 O6 C35 101.9(6)

loop_
_geom_bond_atom_site_label_1
_geom_bond_atom_site_label_2
_geom_bond_distance
C1 N1 1.366(5)
C1 C38 1.401(6)
C1 C2 1.420(7)
C2 C3 1.351(7)
C2 H2 0.9500
C3 C4 1.415(7)
C3 H3 0.9500
C4 N1 1.377(5)
C4 C5 1.410(6)
C5 C12 1.386(6)
C5 C6 1.491(6)
C6 C11 1.380(6)
C6 C7 1.388(6)
C7 C8 1.389(7)
C7 H7 0.9500
C8 C9 1.368(7)
C8 H8 0.9500
C9 C10 1.372(7)
C9 H9 0.9500
C10 C11 1.373(7)
C10 H10 0.9500
C11 H11 0.9500
C12 O3 1.36(6)
C12 N2 1.360(5)
C12 C13 1.49(9)
C13 O1 1.17(9)
C13 O4 1.57(10)
C14 O2 1.18(6)
C14 O3 1.28(7)
C14 C15 1.47(6)
C15 N2 1.342(5)
C15 O4 1.39(4)
C15 C16 1.401(6)
C16 C23 1.401(6)
C16 C17 1.503(6)
C17 C22 1.372(6)
C17 C18 1.384(6)
C18 C19 1.377(7)
C18 H18 0.9500
C19 C20 1.376(7)
C19 H19 0.9500
C20 C21 1.375(7)
C20 H20 0.9500
C21 C22 1.381(7)
C21 H21 0.9500
C22 H22 0.9500
C23 N3 1.385(6)
C23 C24 1.414(6)
C24 C25 1.361(7)
C24 H24 0.9500
C25 C26 1.414(7)
C25 H25 0.9500
C26 N3 1.383(5)
C26 C27 1.399(6)
C27 C34 1.406(7)
C27 C28 1.503(6)
C28 C29 1.375(6)
C28 C33 1.398(6)
C29 C30 1.394(7)
C29 H29 0.9500
C30 C31 1.371(7)
C30 H30 0.9500
C31 C32 1.370(6)
C31 H31 0.9500
C32 C33 1.383(6)
C32 H32 0.9500
C33 H33 0.9500
C34 O5 1.245(7)
C34 N4 1.332(5)
C34 C35 1.740(11)
C35 O6 1.439(12)
C35 C49 1.523(14)
C35 C45 1.566(14)
C36 O5 1.481(13)
C36 C52 1.553(16)
C36 C48 1.559(16)
C36 C37 1.631(13)
C37 O6 1.284(8)
C37 N4 1.355(5)
C37 C38 1.394(6)
C38 C39 1.494(6)
C39 C44 1.373(6)
C39 C40 1.388(6)
C40 C41 1.381(6)
C40 H40 0.9500
C41 C42 1.371(7)
C41 H41 0.9500
C42 C43 1.365(8)
C42 H42 0.9500
C43 C44 1.416(7)
C43 H43 0.9500
C44 H44 0.9500
C45 C46 1.493(14)
C45 C47 1.535(15)
C45 H45 1.0000
C46 H46A 0.9800
C46 H46B 0.9800
C46 H46C 0.9800
C47 H47A 0.9800
C47 H47B 0.9800
C47 H47C 0.9800
C48 C55 1.54(2)
C48 C54 1.547(16)
C48 H48 1.0000
C49 C53 1.532(15)
C49 C56 1.61(9)
C49 H49 1.0000
C50 C52 1.550(16)
C50 H50A 0.9800
C50 H50B 0.9800
C50 H50C 0.9800
C51 C52 1.46(9)
C51 H51A 0.9800
C51 H51B 0.9800
C51 H51C 0.9800
C52 H52 1.0000
C53 H53A 0.9800
C53 H53B 0.9800
C53 H53C 0.9800
C54 H54A 0.9800
C54 H54B 0.9800
C54 H54C 0.9800
C55 H55A 0.9800
C55 H55B 0.9800
C55 H55C 0.9800
C56 H56A 0.9800
C56 H56B 0.9800
C56 H56C 0.9800
N1 H1 0.8800
N3 H3A 0.8800

loop_
_geom_torsion_atom_site_label_1
_geom_torsion_atom_site_label_2
_geom_torsion_atom_site_label_3
_geom_torsion_atom_site_label_4
_geom_torsion
N1 C1 C2 C3 -1.7(5)
C38 C1 C2 C3 179.1(4)
C1 C2 C3 C4 1.7(6)
C2 C3 C4 N1 -1.1(5)
C2 C3 C4 C5 179.9(4)
N1 C4 C5 C12 -3.4(6)
C3 C4 C5 C12 175.4(4)
N1 C4 C5 C6 178.5(4)
C3 C4 C5 C6 -2.7(6)
C12 C5 C6 C11 -55.0(6)
C4 C5 C6 C11 123.1(5)
C12 C5 C6 C7 129.3(5)
C4 C5 C6 C7 -52.6(6)
C11 C6 C7 C8 -0.7(7)
C5 C6 C7 C8 175.2(5)
C6 C7 C8 C9 0.4(8)
C7 C8 C9 C10 0.0(8)
C8 C9 C10 C11 -0.1(9)
C9 C10 C11 C6 -0.1(8)
C7 C6 C11 C10 0.5(7)
C5 C6 C11 C10 -175.2(5)
C4 C5 C12 O3 179.8(17)
C6 C5 C12 O3 -2.2(17)
C4 C5 C12 N2 -6.1(6)
C6 C5 C12 N2 171.9(4)
C4 C5 C12 C13 168(3)
C6 C5 C12 C13 -14(3)
O3 C12 C13 O1 -68(31)
N2 C12 C13 O1 -173(8)
C5 C12 C13 O1 12(10)
O3 C12 C13 O4 94(34)
N2 C12 C13 O4 -11(4)
C5 C12 C13 O4 174.3(19)
O2 C14 C15 N2 -178(5)
O3 C14 C15 N2 5(4)
O2 C14 C15 O4 -2(8)
O3 C14 C15 O4 -179(17)
O2 C14 C15 C16 4(7)
O3 C14 C15 C16 -173(2)
N2 C15 C16 C23 4.0(7)
O4 C15 C16 C23 -177.4(15)
C14 C15 C16 C23 -179(3)
N2 C15 C16 C17 -175.5(4)
O4 C15 C16 C17 3.2(15)
C14 C15 C16 C17 1(3)
C23 C16 C17 C22 -60.7(5)
C15 C16 C17 C22 118.7(5)
C23 C16 C17 C18 118.6(5)
C15 C16 C17 C18 -62.0(6)
C22 C17 C18 C19 1.0(7)
C16 C17 C18 C19 -178.3(4)
C17 C18 C19 C20 -0.5(8)
C18 C19 C20 C21 0.2(8)
C19 C20 C21 C22 -0.4(7)
C18 C17 C22 C21 -1.2(7)
C16 C17 C22 C21 178.1(4)
C20 C21 C22 C17 1.0(7)
C15 C16 C23 N3 -1.8(7)
C17 C16 C23 N3 177.7(4)
C15 C16 C23 C24 177.1(4)
C17 C16 C23 C24 -3.4(6)
N3 C23 C24 C25 0.2(5)
C16 C23 C24 C25 -178.9(4)
C23 C24 C25 C26 0.4(5)
C24 C25 C26 N3 -0.8(5)
C24 C25 C26 C27 175.1(4)
N3 C26 C27 C34 1.4(7)
C25 C26 C27 C34 -173.7(4)
N3 C26 C27 C28 179.7(4)
C25 C26 C27 C28 4.6(6)
C26 C27 C28 C29 74.2(6)
C34 C27 C28 C29 -107.3(5)
C26 C27 C28 C33 -102.4(5)
C34 C27 C28 C33 76.0(5)
C33 C28 C29 C30 -0.8(8)
C27 C28 C29 C30 -177.4(5)
C28 C29 C30 C31 -0.5(8)
C29 C30 C31 C32 1.9(7)
C30 C31 C32 C33 -2.1(7)
C31 C32 C33 C28 0.8(6)
C29 C28 C33 C32 0.6(6)
C27 C28 C33 C32 177.3(4)
C26 C27 C34 O5 175.2(5)
C28 C27 C34 O5 -3.1(6)
C26 C27 C34 N4 -4.8(7)
C28 C27 C34 N4 176.9(4)
C26 C27 C34 C35 -179.0(6)
C28 C27 C34 C35 2.8(8)
O5 C34 C35 O6 -168.5(17)
N4 C34 C35 O6 2.3(7)
C27 C34 C35 O6 177.5(5)
O5 C34 C35 C49 76.0(14)
N4 C34 C35 C49 -113.2(8)
C27 C34 C35 C49 62.0(10)
O5 C34 C35 C45 -56.0(12)
N4 C34 C35 C45 114.9(7)
C27 C34 C35 C45 -70.0(10)
O5 C36 C37 O6 -162(2)
C52 C36 C37 O6 -48.7(14)
C48 C36 C37 O6 83.7(18)
O5 C36 C37 N4 5.7(8)
C52 C36 C37 N4 119.2(8)
C48 C36 C37 N4 -108.4(8)
O5 C36 C37 C38 -175.9(5)
C52 C36 C37 C38 -62.5(12)
C48 C36 C37 C38 69.9(10)
O6 C37 C38 C1 178.9(5)
N4 C37 C38 C1 2.7(7)
C36 C37 C38 C1 -175.3(7)
O6 C37 C38 C39 -0.2(6)
N4 C37 C38 C39 -176.3(4)
C36 C37 C38 C39 5.7(9)
N1 C1 C38 C37 7.5(7)
C2 C1 C38 C37 -173.5(4)
N1 C1 C38 C39 -173.4(4)
C2 C1 C38 C39 5.5(6)
C37 C38 C39 C44 101.4(5)
C1 C38 C39 C44 -77.7(5)
C37 C38 C39 C40 -78.2(5)
C1 C38 C39 C40 102.7(5)
C44 C39 C40 C41 3.1(7)
C38 C39 C40 C41 -177.4(5)
C39 C40 C41 C42 -0.9(8)
C40 C41 C42 C43 -0.6(8)
C41 C42 C43 C44 -0.3(8)
C40 C39 C44 C43 -3.9(7)
C38 C39 C44 C43 176.6(4)
C42 C43 C44 C39 2.5(7)
O6 C35 C45 C46 68.3(10)
C49 C35 C45 C46 -169.3(9)
C34 C35 C45 C46 -42.2(11)
O6 C35 C45 C47 -52.6(13)
C49 C35 C45 C47 69.8(15)
C34 C35 C45 C47 -163.2(11)
O5 C36 C48 C55 46.9(13)
C52 C36 C48 C55 -71.7(14)
C37 C36 C48 C55 159.7(11)
O5 C36 C48 C54 -77.8(11)
C52 C36 C48 C54 163.6(10)
C37 C36 C48 C54 35.0(12)
O6 C35 C49 C53 -66.7(10)
C45 C35 C49 C53 171.7(9)
C34 C35 C49 C53 45.9(11)
O6 C35 C49 C56 58(4)
C45 C35 C49 C56 -64(4)
C34 C35 C49 C56 171(4)
O5 C36 C52 C51 -64(4)
C48 C36 C52 C51 54(4)
C37 C36 C52 C51 -176(4)
O5 C36 C52 C50 58.0(11)
C48 C36 C52 C50 176.5(9)
C37 C36 C52 C50 -54.1(12)
C38 C1 N1 C4 -179.8(4)
C2 C1 N1 C4 1.1(5)
C5 C4 N1 C1 179.0(4)
C3 C4 N1 C1 -0.1(5)
O4 C15 N2 C12 -2.2(16)
C16 C15 N2 C12 176.4(4)
C14 C15 N2 C12 -1(2)
O3 C12 N2 C15 -2.9(16)
C5 C12 N2 C15 -177.4(4)
C13 C12 N2 C15 8(3)
C27 C26 N3 C23 -175.0(4)
C25 C26 N3 C23 1.0(5)
C16 C23 N3 C26 178.4(4)
C24 C23 N3 C26 -0.7(5)
O5 C34 N4 C37 2.4(6)
C27 C34 N4 C37 -177.5(4)
C35 C34 N4 C37 -2.0(5)
O6 C37 N4 C34 1.4(7)
C38 C37 N4 C34 176.8(4)
C36 C37 N4 C34 -4.7(6)
O2 C14 O3 C12 176(4)
C15 C14 O3 C12 -7(5)
N2 C12 O3 C14 6(4)
C5 C12 O3 C14 -179(3)
C13 C12 O3 C14 -74(34)
N2 C15 O4 C13 -5(3)
C16 C15 O4 C13 177(2)
C14 C15 O4 C13 -9(12)
O1 C13 O4 C15 177(4)
C12 C13 O4 C15 9(4)
N4 C34 O5 C36 1.7(9)
C27 C34 O5 C36 -178.3(6)
C35 C34 O5 C36 12.6(12)
C52 C36 O5 C34 -120.5(8)
C48 C36 O5 C34 113.8(8)
C37 C36 O5 C34 -4.3(9)
N4 C37 O6 C35 0.4(9)
C38 C37 O6 C35 -175.8(6)
C36 C37 O6 C35 15.1(14)
C49 C35 O6 C37 115.7(7)
C45 C35 O6 C37 -115.0(7)
C34 C35 O6 C37 -1.5(8)
